data_4300740
_journal_name_full 'Inorganic Chemistry'
_journal_paper_doi 10.1021/ic052065e
_journal_year 2006
_chemical_formula_moiety 'C61 H63 B F15 N3 Ti'
_chemical_formula_sum 'C61 H63 B F15 N3 Ti'
_chemical_formula_weight 1181.85
_space_group_IT_number 2
_space_group_name_Hall '-P 1'
_space_group_name_H-M_alt 'P -1'
_symmetry_cell_setting triclinic
_symmetry_space_group_name_Hall '-P 1'
_symmetry_space_group_name_H-M 'P -1'
_cell_angle_alpha 89.910(2)
_cell_angle_beta 83.022(2)
_cell_angle_gamma 66.6590(10)
_cell_formula_units_Z 2
_cell_length_a 12.0226(7)
_cell_length_b 13.9555(8)
_cell_length_c 18.3991(11)
_cell_measurement_temperature 123(2)
_cell_volume 2809.7(3)
_diffrn_ambient_temperature 123(2)
_exptl_crystal_density_diffrn 1.397
_cod_depositor_comments
;
The following automatic conversions were performed:
'_symmetry_cell_setting' value 'Triclinic' changed to 'triclinic'
according to '/home/saulius/struct/CIF-dictionaries/cif_core.dic'
dictionary named 'cif_core.dic' version 2.4.1 from 2010-06-29.

Automatic conversion script
Id: cif_fix_enum 1527 2010-12-29 10:47:43Z saulius 
;
_cod_database_code 4300740

loop_
_symmetry_equiv_pos_as_xyz
'x, y, z'
'-x, -y, -z'

loop_
_atom_site_label
_atom_site_type_symbol
_atom_site_fract_x
_atom_site_fract_y
_atom_site_fract_z
_atom_site_U_iso_or_equiv
_atom_site_adp_type
_atom_site_occupancy
_atom_site_symmetry_multiplicity
_atom_site_calc_flag
_atom_site_refinement_flags
_atom_site_disorder_assembly
_atom_site_disorder_group
Ti1 Ti 0.83909(2) 0.790945(17) 0.736903(12) 0.01426(5) Uani 1 1 d . . .
F55 F 0.91810(8) 0.35281(7) 0.63331(4) 0.0317(2) Uani 1 1 d . . .
F56 F 1.14621(9) 0.21831(7) 0.60936(5) 0.0409(2) Uani 1 1 d . . .
F57 F 1.30872(8) 0.20994(8) 0.70279(6) 0.0472(3) Uani 1 1 d . . .
F58 F 1.23294(8) 0.34775(7) 0.82221(5) 0.0410(2) Uani 1 1 d . . .
F59 F 1.00458(7) 0.48965(6) 0.84544(5) 0.02796(19) Uani 1 1 d . . .
F66 F 0.89396(8) 0.36249(6) 0.88749(4) 0.02822(19) Uani 1 1 d . . .
F67 F 0.78630(9) 0.39021(7) 1.02351(5) 0.0386(2) Uani 1 1 d . . .
F68 F 0.56711(8) 0.55175(7) 1.06478(5) 0.0365(2) Uani 1 1 d . . .
F69 F 0.45593(8) 0.68528(7) 0.96215(5) 0.0325(2) Uani 1 1 d . . .
F70 F 0.56536(7) 0.66382(6) 0.82479(4) 0.02332(17) Uani 1 1 d . . .
F77 F 0.74242(10) 0.33666(7) 0.77505(5) 0.0394(2) Uani 1 1 d . . .
F78 F 0.59500(11) 0.28653(8) 0.70066(6) 0.0498(3) Uani 1 1 d . . .
F79 F 0.48840(9) 0.40690(8) 0.59151(5) 0.0393(2) Uani 1 1 d . . .
F80 F 0.52681(9) 0.58356(7) 0.56256(5) 0.0390(2) Uani 1 1 d . . .
F81 F 0.66910(8) 0.63835(7) 0.63842(5) 0.0324(2) Uani 1 1 d . . .
N2 N 0.79408(9) 0.87931(8) 0.82791(6) 0.0148(2) Uani 1 1 d . . .
N6 N 1.01271(9) 0.77810(8) 0.71462(6) 0.0161(2) Uani 1 1 d . . .
N39 N 0.77086(9) 0.86816(8) 0.66991(6) 0.0166(2) Uani 1 1 d . . .
C3 C 0.87233(11) 0.81313(9) 0.87168(7) 0.0150(2) Uani 1 1 d . . .
C4 C 0.99107(11) 0.74722(10) 0.84169(7) 0.0159(2) Uani 1 1 d . . .
C5 C 1.06715(11) 0.74283(9) 0.77343(7) 0.0157(2) Uani 1 1 d . . .
C7 C 0.69553(11) 0.98019(9) 0.84680(7) 0.0156(2) Uani 1 1 d . . .
C8 C 0.57661(11) 0.99674(10) 0.83220(7) 0.0173(2) Uani 1 1 d . . .
C9 C 0.48939(12) 1.09899(11) 0.83529(7) 0.0211(3) Uani 1 1 d . . .
C10 C 0.51542(13) 1.18317(11) 0.85399(8) 0.0238(3) Uani 1 1 d . . .
C11 C 0.62945(13) 1.16502(11) 0.87339(8) 0.0222(3) Uani 1 1 d . . .
C12 C 0.72087(12) 1.06466(10) 0.87100(7) 0.0176(3) Uani 1 1 d . . .
C13 C 0.84086(12) 1.05298(11) 0.89716(7) 0.0196(3) Uani 1 1 d . . .
C14 C 0.81861(14) 1.09265(12) 0.97762(8) 0.0249(3) Uani 1 1 d . . .
C15 C 0.90476(15) 1.11233(12) 0.85083(9) 0.0267(3) Uani 1 1 d . . .
C16 C 0.53495(12) 0.90867(11) 0.81958(7) 0.0192(3) Uani 1 1 d . . .
C17 C 0.48823(14) 0.90903(13) 0.74574(8) 0.0264(3) Uani 1 1 d . . .
C18 C 0.43325(13) 0.91421(12) 0.88089(8) 0.0234(3) Uani 1 1 d . . .
C19 C 0.83483(12) 0.79621(10) 0.95325(7) 0.0175(2) Uani 1 1 d . . .
C20 C 0.91701(14) 0.81652(12) 1.00355(8) 0.0228(3) Uani 1 1 d . . .
C21 C 0.70101(13) 0.86340(13) 0.98079(8) 0.0246(3) Uani 1 1 d . . .
C22 C 0.85096(15) 0.68115(11) 0.95925(8) 0.0242(3) Uani 1 1 d . . .
C23 C 1.20604(11) 0.69235(10) 0.77823(7) 0.0192(3) Uani 1 1 d . . .
C24 C 1.23091(14) 0.75178(12) 0.84060(8) 0.0239(3) Uani 1 1 d . . .
C25 C 1.24032(14) 0.57692(11) 0.79555(9) 0.0259(3) Uani 1 1 d . . .
C26 C 1.29207(13) 0.69358(14) 0.70962(8) 0.0269(3) Uani 1 1 d . . .
C27 C 1.07179(11) 0.78395(10) 0.64200(7) 0.0179(3) Uani 1 1 d . . .
C28 C 1.08674(12) 0.87587(11) 0.62354(7) 0.0211(3) Uani 1 1 d . . .
C29 C 1.14430(14) 0.87836(13) 0.55307(8) 0.0267(3) Uani 1 1 d . . .
C30 C 1.18368(14) 0.79393(13) 0.50331(8) 0.0284(3) Uani 1 1 d . . .
C31 C 1.16255(13) 0.70631(12) 0.52169(7) 0.0249(3) Uani 1 1 d . . .
C32 C 1.10549(12) 0.69904(11) 0.59087(7) 0.0200(3) Uani 1 1 d . . .
C33 C 1.07897(13) 0.60289(11) 0.60642(8) 0.0224(3) Uani 1 1 d . . .
C34 C 0.97134(14) 0.60771(13) 0.56716(8) 0.0267(3) Uani 1 1 d . . .
C35 C 1.18950(16) 0.50021(13) 0.58436(10) 0.0359(4) Uani 1 1 d . . .
C36 C 1.04325(13) 0.97117(11) 0.67573(8) 0.0233(3) Uani 1 1 d . . .
C37 C 1.14901(16) 0.99681(14) 0.69535(9) 0.0316(3) Uani 1 1 d . . .
C38 C 0.95047(16) 1.06557(13) 0.64249(10) 0.0323(3) Uani 1 1 d . . .
C40 C 0.71542(11) 0.93827(10) 0.61812(7) 0.0167(2) Uani 1 1 d . . .
C41 C 0.64735(13) 1.04422(11) 0.63817(8) 0.0216(3) Uani 1 1 d . . .
C42 C 0.58892(13) 1.11304(11) 0.58704(8) 0.0235(3) Uani 1 1 d . . .
C43 C 0.59653(12) 1.07956(11) 0.51475(7) 0.0225(3) Uani 1 1 d . . .
C44 C 0.53638(16) 1.15555(14) 0.45884(9) 0.0317(4) Uani 1 1 d . . .
C45 C 0.66341(13) 0.97431(11) 0.49517(8) 0.0244(3) Uani 1 1 d . . .
C46 C 0.72295(13) 0.90437(11) 0.54546(7) 0.0224(3) Uani 1 1 d . . .
C47 C 0.81149(13) 0.62916(10) 0.75022(7) 0.0178(3) Uani 1 1 d . . .
C49 C 0.94468(12) 0.42698(10) 0.74361(7) 0.0195(3) Uani 1 1 d . . .
C50 C 0.99034(13) 0.35525(11) 0.68374(7) 0.0236(3) Uani 1 1 d . . .
C51 C 1.11004(14) 0.28334(11) 0.66930(8) 0.0290(3) Uani 1 1 d . . .
C52 C 1.19228(14) 0.27942(12) 0.71593(9) 0.0320(3) Uani 1 1 d . . .
C53 C 1.15419(13) 0.34977(12) 0.77528(9) 0.0294(3) Uani 1 1 d . . .
C54 C 1.03444(13) 0.42184(11) 0.78665(8) 0.0231(3) Uani 1 1 d . . .
C60 C 0.74085(12) 0.51667(10) 0.84856(7) 0.0177(3) Uani 1 1 d . . .
C61 C 0.78843(13) 0.44781(10) 0.90247(7) 0.0211(3) Uani 1 1 d . . .
C62 C 0.73255(14) 0.45915(11) 0.97420(8) 0.0257(3) Uani 1 1 d . . .
C63 C 0.62218(14) 0.54035(12) 0.99545(7) 0.0256(3) Uani 1 1 d . . .
C64 C 0.56704(12) 0.60818(11) 0.94365(8) 0.0228(3) Uani 1 1 d . . .
C65 C 0.62683(12) 0.59450(10) 0.87290(7) 0.0191(3) Uani 1 1 d . . .
C71 C 0.71179(12) 0.49097(10) 0.71189(7) 0.0182(3) Uani 1 1 d . . .
C72 C 0.68732(14) 0.40249(11) 0.72394(8) 0.0248(3) Uani 1 1 d . . .
C73 C 0.61350(15) 0.37352(12) 0.68540(8) 0.0291(3) Uani 1 1 d . . .
C74 C 0.55985(13) 0.43429(12) 0.63019(8) 0.0262(3) Uani 1 1 d . . .
C75 C 0.58022(13) 0.52285(11) 0.61558(7) 0.0242(3) Uani 1 1 d . . .
C76 C 0.65409(12) 0.54965(10) 0.65640(7) 0.0200(3) Uani 1 1 d . . .
B48 B 0.80265(13) 0.51406(11) 0.76259(8) 0.0170(3) Uani 1 1 d . . .
H82 H 1.0348(12) 0.7004(11) 0.8748(8) 0.015(3) Uiso 1 1 d . . .
H83 H 0.4068(14) 1.1115(11) 0.8247(8) 0.024(4) Uiso 1 1 d . . .
H84 H 0.4563(15) 1.2519(13) 0.8534(9) 0.030(4) Uiso 1 1 d . . .
H85 H 0.6464(15) 1.2215(13) 0.8898(9) 0.030(4) Uiso 1 1 d . . .
H86 H 0.8930(13) 0.9820(12) 0.8943(8) 0.018(4) Uiso 1 1 d . . .
H87 H 0.7732(14) 1.1672(13) 0.9815(8) 0.026(4) Uiso 1 1 d . . .
H88 H 0.7695(15) 1.0612(13) 1.0102(9) 0.035(5) Uiso 1 1 d . . .
H89 H 0.8967(15) 1.0754(12) 0.9956(8) 0.028(4) Uiso 1 1 d . . .
H90 H 0.8568(15) 1.1863(13) 0.8585(9) 0.029(4) Uiso 1 1 d . . .
H91 H 0.9888(17) 1.0950(14) 0.8652(10) 0.042(5) Uiso 1 1 d . . .
H92 H 0.9139(15) 1.0936(13) 0.7997(10) 0.034(4) Uiso 1 1 d . . .
H93 H 0.6060(13) 0.8415(11) 0.8241(7) 0.014(3) Uiso 1 1 d . . .
H94 H 0.5513(16) 0.8990(13) 0.7046(10) 0.038(5) Uiso 1 1 d . . .
H95 H 0.4638(15) 0.8502(14) 0.7413(9) 0.037(5) Uiso 1 1 d . . .
H96 H 0.4171(16) 0.9739(13) 0.7433(9) 0.032(4) Uiso 1 1 d . . .
H97 H 0.4564(15) 0.9176(13) 0.9304(10) 0.037(5) Uiso 1 1 d . . .
H98 H 0.3581(15) 0.9774(13) 0.8798(9) 0.032(4) Uiso 1 1 d . . .
H99 H 0.4118(14) 0.8534(12) 0.8769(8) 0.026(4) Uiso 1 1 d . . .
H100 H 0.8916(15) 0.8046(13) 1.0532(10) 0.035(5) Uiso 1 1 d . . .
H101 H 0.9077(15) 0.8868(14) 1.0035(9) 0.035(5) Uiso 1 1 d . . .
H102 H 0.9996(14) 0.7705(12) 0.9925(8) 0.021(4) Uiso 1 1 d . . .
H103 H 0.6841(14) 0.8459(12) 1.0287(9) 0.027(4) Uiso 1 1 d . . .
H104 H 0.6831(14) 0.9375(13) 0.9822(9) 0.030(4) Uiso 1 1 d . . .
H105 H 0.6454(15) 0.8500(12) 0.9497(9) 0.030(4) Uiso 1 1 d . . .
H106 H 0.8229(15) 0.6711(13) 1.0112(10) 0.035(5) Uiso 1 1 d . . .
H107 H 0.8026(14) 0.6639(12) 0.9263(9) 0.023(4) Uiso 1 1 d . . .
H108 H 0.9372(15) 0.6301(13) 0.9486(9) 0.030(4) Uiso 1 1 d . . .
H109 H 1.1846(14) 0.7508(12) 0.8882(9) 0.025(4) Uiso 1 1 d . . .
H110 H 1.3170(16) 0.7198(13) 0.8462(9) 0.033(4) Uiso 1 1 d . . .
H111 H 1.2089(15) 0.8266(14) 0.8292(9) 0.035(5) Uiso 1 1 d . . .
H112 H 1.3271(16) 0.5446(13) 0.8014(9) 0.032(4) Uiso 1 1 d . . .
H113 H 1.1941(14) 0.5650(11) 0.8411(9) 0.023(4) Uiso 1 1 d . . .
H114 H 1.2236(15) 0.5406(13) 0.7566(9) 0.031(4) Uiso 1 1 d . . .
H115 H 1.3736(15) 0.6644(12) 0.7220(9) 0.030(4) Uiso 1 1 d . . .
H116 H 1.2901(14) 0.6511(12) 0.6700(9) 0.025(4) Uiso 1 1 d . . .
H117 H 1.2759(14) 0.7629(13) 0.6950(8) 0.026(4) Uiso 1 1 d . . .
H118 H 1.1535(14) 0.9427(13) 0.5399(9) 0.031(4) Uiso 1 1 d . . .
H119 H 1.2251(15) 0.7970(13) 0.4556(9) 0.034(4) Uiso 1 1 d . . .
H120 H 1.1863(14) 0.6488(12) 0.4859(9) 0.026(4) Uiso 1 1 d . . .
H121 H 1.0570(13) 0.6011(11) 0.6589(8) 0.018(4) Uiso 1 1 d . . .
H122 H 0.8994(15) 0.6728(13) 0.5815(9) 0.028(4) Uiso 1 1 d . . .
H123 H 0.9488(14) 0.5457(13) 0.5788(9) 0.031(4) Uiso 1 1 d . . .
H124 H 0.9922(15) 0.6108(13) 0.5150(10) 0.037(5) Uiso 1 1 d . . .
H125 H 1.1698(16) 0.4401(15) 0.5991(10) 0.043(5) Uiso 1 1 d . . .
H126 H 1.2130(16) 0.4936(13) 0.5301(10) 0.039(5) Uiso 1 1 d . . .
H127 H 1.2582(17) 0.4954(14) 0.6079(10) 0.042(5) Uiso 1 1 d . . .
H128 H 1.0029(13) 0.9555(11) 0.7214(8) 0.022(4) Uiso 1 1 d . . .
H129 H 1.2044(17) 0.9402(15) 0.7219(10) 0.046(5) Uiso 1 1 d . . .
H130 H 1.1177(15) 1.0629(14) 0.7287(10) 0.038(5) Uiso 1 1 d . . .
H131 H 1.1943(15) 1.0098(13) 0.6514(10) 0.035(5) Uiso 1 1 d . . .
H132 H 0.9174(15) 1.1257(13) 0.6753(9) 0.031(4) Uiso 1 1 d . . .
H133 H 0.9866(17) 1.0858(14) 0.5987(11) 0.045(5) Uiso 1 1 d . . .
H134 H 0.8820(17) 1.0510(14) 0.6280(10) 0.045(5) Uiso 1 1 d . . .
H135 H 0.6428(14) 1.0680(12) 0.6872(9) 0.028(4) Uiso 1 1 d . . .
H136 H 0.5403(14) 1.1840(13) 0.6006(8) 0.027(4) Uiso 1 1 d . . .
H137 H 0.464(2) 1.2095(17) 0.4782(12) 0.062(6) Uiso 1 1 d . . .
H138 H 0.5886(18) 1.1861(15) 0.4356(11) 0.053(6) Uiso 1 1 d . . .
H139 H 0.5104(19) 1.1257(16) 0.4222(12) 0.059(6) Uiso 1 1 d . . .
H140 H 0.6654(15) 0.9499(13) 0.4453(10) 0.035(5) Uiso 1 1 d . . .
H141 H 0.7679(14) 0.8321(13) 0.5312(8) 0.028(4) Uiso 1 1 d . . .
H142 H 0.8610(14) 0.6368(12) 0.7857(9) 0.025(4) Uiso 1 1 d . . .
H143 H 0.7342(15) 0.6865(12) 0.7577(8) 0.025(4) Uiso 1 1 d . . .
H144 H 0.8506(15) 0.6293(12) 0.7026(9) 0.032(4) Uiso 1 1 d . . .

loop_
_atom_site_aniso_label
_atom_site_aniso_U_11
_atom_site_aniso_U_22
_atom_site_aniso_U_33
_atom_site_aniso_U_23
_atom_site_aniso_U_13
_atom_site_aniso_U_12
Ti1 0.01489(11) 0.01448(11) 0.01376(11) 0.00060(8) -0.00213(8) -0.00616(9)
F55 0.0349(5) 0.0316(5) 0.0227(4) -0.0076(4) -0.0066(4) -0.0063(4)
F56 0.0447(6) 0.0303(5) 0.0289(5) -0.0094(4) 0.0041(4) 0.0026(4)
F57 0.0279(5) 0.0391(6) 0.0506(6) 0.0004(5) -0.0017(4) 0.0110(4)
F58 0.0246(5) 0.0409(5) 0.0494(6) 0.0006(4) -0.0175(4) -0.0011(4)
F59 0.0254(4) 0.0250(4) 0.0311(5) -0.0060(3) -0.0103(3) -0.0057(4)
F66 0.0328(5) 0.0189(4) 0.0262(4) 0.0050(3) -0.0074(3) -0.0021(4)
F67 0.0485(6) 0.0366(5) 0.0232(5) 0.0141(4) -0.0084(4) -0.0081(4)
F68 0.0417(5) 0.0460(6) 0.0195(4) 0.0045(4) 0.0035(4) -0.0171(5)
F69 0.0235(4) 0.0373(5) 0.0282(5) 0.0014(4) 0.0042(3) -0.0052(4)
F70 0.0198(4) 0.0238(4) 0.0229(4) 0.0056(3) -0.0041(3) -0.0046(3)
F77 0.0696(7) 0.0279(5) 0.0374(5) 0.0159(4) -0.0317(5) -0.0300(5)
F78 0.0849(8) 0.0478(6) 0.0470(6) 0.0140(5) -0.0306(6) -0.0521(6)
F79 0.0395(5) 0.0501(6) 0.0383(5) -0.0032(4) -0.0179(4) -0.0250(5)
F80 0.0452(6) 0.0396(5) 0.0347(5) 0.0109(4) -0.0260(4) -0.0139(5)
F81 0.0452(5) 0.0269(4) 0.0332(5) 0.0143(4) -0.0194(4) -0.0190(4)
N2 0.0135(5) 0.0153(5) 0.0157(5) 0.0006(4) -0.0022(4) -0.0059(4)
N6 0.0169(5) 0.0176(5) 0.0139(5) 0.0008(4) -0.0012(4) -0.0072(4)
N39 0.0161(5) 0.0184(5) 0.0157(5) 0.0003(4) -0.0018(4) -0.0074(4)
C3 0.0172(6) 0.0163(6) 0.0144(6) -0.0005(4) -0.0032(4) -0.0093(5)
C4 0.0168(6) 0.0174(6) 0.0136(6) 0.0022(5) -0.0031(5) -0.0067(5)
C5 0.0154(6) 0.0145(6) 0.0170(6) -0.0003(5) -0.0018(5) -0.0058(5)
C7 0.0161(6) 0.0150(6) 0.0142(6) 0.0009(4) -0.0008(4) -0.0048(5)
C8 0.0167(6) 0.0194(6) 0.0157(6) -0.0006(5) -0.0010(5) -0.0073(5)
C9 0.0160(6) 0.0235(7) 0.0213(7) 0.0013(5) -0.0022(5) -0.0052(5)
C10 0.0208(7) 0.0176(7) 0.0287(7) 0.0011(5) -0.0026(5) -0.0032(6)
C11 0.0236(7) 0.0170(6) 0.0265(7) -0.0003(5) -0.0035(5) -0.0085(6)
C12 0.0174(6) 0.0173(6) 0.0182(6) 0.0005(5) -0.0023(5) -0.0070(5)
C13 0.0182(6) 0.0174(6) 0.0233(7) -0.0007(5) -0.0033(5) -0.0072(5)
C14 0.0239(8) 0.0263(8) 0.0256(7) -0.0030(6) -0.0046(6) -0.0107(6)
C15 0.0269(8) 0.0270(8) 0.0303(8) 0.0000(6) -0.0006(6) -0.0159(7)
C16 0.0154(6) 0.0210(6) 0.0214(6) -0.0029(5) -0.0006(5) -0.0080(5)
C17 0.0226(7) 0.0370(9) 0.0243(7) -0.0041(6) -0.0025(6) -0.0169(7)
C18 0.0197(7) 0.0252(7) 0.0266(7) -0.0013(6) 0.0010(5) -0.0114(6)
C19 0.0204(6) 0.0202(6) 0.0127(6) 0.0008(5) -0.0017(5) -0.0092(5)
C20 0.0256(8) 0.0279(8) 0.0163(6) 0.0016(5) -0.0056(5) -0.0113(6)
C21 0.0213(7) 0.0317(8) 0.0163(7) 0.0020(6) 0.0023(5) -0.0075(6)
C22 0.0332(8) 0.0234(7) 0.0185(7) 0.0012(5) -0.0003(6) -0.0149(7)
C23 0.0142(6) 0.0235(7) 0.0174(6) 0.0011(5) -0.0026(5) -0.0047(5)
C24 0.0191(7) 0.0322(8) 0.0223(7) 0.0019(6) -0.0057(5) -0.0114(6)
C25 0.0197(7) 0.0228(7) 0.0285(8) 0.0010(6) -0.0040(6) -0.0013(6)
C26 0.0151(7) 0.0390(9) 0.0235(7) 0.0028(6) -0.0018(5) -0.0078(6)
C27 0.0145(6) 0.0255(7) 0.0140(6) 0.0038(5) -0.0025(4) -0.0080(5)
C28 0.0199(7) 0.0275(7) 0.0181(6) 0.0045(5) -0.0038(5) -0.0114(6)
C29 0.0283(8) 0.0337(8) 0.0225(7) 0.0071(6) -0.0023(6) -0.0172(7)
C30 0.0287(8) 0.0412(9) 0.0174(7) 0.0051(6) 0.0004(6) -0.0169(7)
C31 0.0243(7) 0.0339(8) 0.0166(6) -0.0019(6) -0.0008(5) -0.0120(6)
C32 0.0176(6) 0.0251(7) 0.0173(6) 0.0013(5) -0.0030(5) -0.0082(5)
C33 0.0228(7) 0.0239(7) 0.0183(6) -0.0020(5) 0.0011(5) -0.0079(6)
C34 0.0310(8) 0.0318(8) 0.0202(7) -0.0037(6) -0.0009(6) -0.0163(7)
C35 0.0313(9) 0.0268(8) 0.0405(10) -0.0013(7) 0.0053(7) -0.0047(7)
C36 0.0263(7) 0.0234(7) 0.0232(7) 0.0042(5) -0.0023(6) -0.0134(6)
C37 0.0339(9) 0.0343(9) 0.0323(9) 0.0024(7) -0.0072(7) -0.0188(7)
C38 0.0329(9) 0.0277(8) 0.0377(9) 0.0059(7) -0.0091(7) -0.0123(7)
C40 0.0153(6) 0.0200(6) 0.0162(6) 0.0029(5) -0.0034(5) -0.0080(5)
C41 0.0244(7) 0.0212(7) 0.0192(7) 0.0000(5) -0.0034(5) -0.0091(6)
C42 0.0236(7) 0.0186(7) 0.0268(7) 0.0030(5) -0.0044(6) -0.0067(6)
C43 0.0210(7) 0.0258(7) 0.0230(7) 0.0091(5) -0.0056(5) -0.0109(6)
C44 0.0326(9) 0.0333(9) 0.0303(8) 0.0158(7) -0.0119(7) -0.0121(8)
C45 0.0295(8) 0.0285(7) 0.0158(6) 0.0027(5) -0.0039(5) -0.0120(6)
C46 0.0252(7) 0.0216(7) 0.0179(6) 0.0002(5) -0.0024(5) -0.0070(6)
C47 0.0185(6) 0.0167(6) 0.0175(6) 0.0003(5) -0.0024(5) -0.0063(5)
C49 0.0221(7) 0.0148(6) 0.0201(6) 0.0023(5) -0.0037(5) -0.0055(5)
C50 0.0279(7) 0.0195(6) 0.0206(7) 0.0022(5) -0.0049(5) -0.0059(6)
C51 0.0345(8) 0.0194(7) 0.0238(7) -0.0015(6) 0.0025(6) -0.0028(6)
C52 0.0240(8) 0.0240(7) 0.0347(8) 0.0037(6) -0.0016(6) 0.0039(6)
C53 0.0231(7) 0.0264(7) 0.0351(8) 0.0052(6) -0.0102(6) -0.0043(6)
C54 0.0235(7) 0.0192(6) 0.0234(7) -0.0010(5) -0.0038(5) -0.0049(6)
C60 0.0213(7) 0.0152(6) 0.0192(6) 0.0007(5) -0.0060(5) -0.0092(5)
C61 0.0240(7) 0.0174(6) 0.0218(7) 0.0018(5) -0.0056(5) -0.0074(5)
C62 0.0345(8) 0.0243(7) 0.0217(7) 0.0086(5) -0.0103(6) -0.0133(6)
C63 0.0317(8) 0.0316(8) 0.0173(6) 0.0025(6) -0.0009(5) -0.0174(7)
C64 0.0204(7) 0.0240(7) 0.0242(7) -0.0003(5) -0.0008(5) -0.0096(6)
C65 0.0206(7) 0.0200(6) 0.0195(6) 0.0042(5) -0.0058(5) -0.0103(5)
C71 0.0200(6) 0.0162(6) 0.0177(6) 0.0002(5) -0.0033(5) -0.0061(5)
C72 0.0344(8) 0.0229(7) 0.0213(7) 0.0041(5) -0.0103(6) -0.0138(6)
C73 0.0412(9) 0.0283(8) 0.0266(7) 0.0015(6) -0.0083(6) -0.0221(7)
C74 0.0234(7) 0.0325(8) 0.0248(7) -0.0056(6) -0.0060(6) -0.0124(6)
C75 0.0225(7) 0.0256(7) 0.0198(7) 0.0012(5) -0.0070(5) -0.0036(6)
C76 0.0213(7) 0.0168(6) 0.0196(6) 0.0011(5) -0.0022(5) -0.0053(5)
B48 0.0197(7) 0.0136(6) 0.0180(7) 0.0014(5) -0.0043(5) -0.0064(6)

loop_
_geom_bond_atom_site_label_1
_geom_bond_atom_site_label_2
_geom_bond_distance
_geom_bond_site_symmetry_2
_geom_bond_publ_flag
Ti1 N39 1.7013(11) . ?
Ti1 N2 1.9685(10) . ?
Ti1 N6 2.0133(11) . ?
Ti1 C47 2.4165(13) . ?
Ti1 C3 2.5973(12) . ?
Ti1 C4 2.7197(13) . ?
Ti1 H142 2.260(15) . ?
F55 C50 1.3551(16) . ?
F56 C51 1.3428(16) . ?
F57 C52 1.3422(16) . ?
F58 C53 1.3491(17) . ?
F59 C54 1.3542(15) . ?
F66 C61 1.3500(15) . ?
F67 C62 1.3466(15) . ?
F68 C63 1.3428(15) . ?
F69 C64 1.3452(16) . ?
F70 C65 1.3620(14) . ?
F77 C72 1.3541(15) . ?
F78 C73 1.3417(17) . ?
F79 C74 1.3416(16) . ?
F80 C75 1.3418(15) . ?
F81 C76 1.3548(15) . ?
N2 C3 1.3710(15) . ?
N2 C7 1.4444(15) . ?
N6 C5 1.3255(16) . ?
N6 C27 1.4530(15) . ?
N39 C40 1.3944(16) . ?
C3 C4 1.3993(17) . ?
C3 C19 1.5590(17) . ?
C4 C5 1.4471(17) . ?
C4 H82 0.937(14) . ?
C5 C23 1.5478(18) . ?
C7 C12 1.4142(18) . ?
C7 C8 1.4146(18) . ?
C8 C9 1.3925(18) . ?
C8 C16 1.5272(18) . ?
C9 C10 1.384(2) . ?
C9 H83 0.982(15) . ?
C10 C11 1.384(2) . ?
C10 H84 0.942(16) . ?
C11 C12 1.3929(18) . ?
C11 H85 0.947(17) . ?
C12 C13 1.5236(18) . ?
C13 C15 1.532(2) . ?
C13 C14 1.5358(19) . ?
C13 H86 0.937(14) . ?
C14 H87 0.963(16) . ?
C14 H88 1.009(17) . ?
C14 H89 0.972(16) . ?
C15 H90 0.963(16) . ?
C15 H91 1.010(19) . ?
C15 H92 0.959(17) . ?
C16 C17 1.5312(19) . ?
C16 C18 1.5374(19) . ?
C16 H93 0.999(14) . ?
C17 H94 0.972(18) . ?
C17 H95 0.982(18) . ?
C17 H96 0.974(17) . ?
C18 H97 0.990(18) . ?
C18 H98 0.984(17) . ?
C18 H99 0.985(16) . ?
C19 C21 1.5273(19) . ?
C19 C20 1.5355(19) . ?
C19 C22 1.5446(19) . ?
C20 H100 0.963(17) . ?
C20 H101 0.942(18) . ?
C20 H102 0.941(15) . ?
C21 H103 0.935(16) . ?
C21 H104 0.969(17) . ?
C21 H105 1.000(17) . ?
C22 H106 1.003(17) . ?
C22 H107 0.980(16) . ?
C22 H108 0.993(16) . ?
C23 C26 1.5364(19) . ?
C23 C25 1.540(2) . ?
C23 C24 1.5418(19) . ?
C24 H109 0.982(16) . ?
C24 H110 0.970(17) . ?
C24 H111 0.999(17) . ?
C25 H112 0.979(17) . ?
C25 H113 0.999(15) . ?
C25 H114 0.963(17) . ?
C26 H115 0.957(17) . ?
C26 H116 0.948(16) . ?
C26 H117 0.953(16) . ?
C27 C28 1.3998(19) . ?
C27 C32 1.4085(18) . ?
C28 C29 1.4007(19) . ?
C28 C36 1.5150(19) . ?
C29 C30 1.381(2) . ?
C29 H118 0.974(17) . ?
C30 C31 1.378(2) . ?
C30 H119 0.965(17) . ?
C31 C32 1.3942(18) . ?
C31 H120 0.966(16) . ?
C32 C33 1.5165(19) . ?
C33 C35 1.532(2) . ?
C33 C34 1.536(2) . ?
C33 H121 0.972(14) . ?
C34 H122 0.983(16) . ?
C34 H123 1.019(17) . ?
C34 H124 0.967(17) . ?
C35 H125 0.987(19) . ?
C35 H126 0.999(18) . ?
C35 H127 0.958(19) . ?
C36 C38 1.534(2) . ?
C36 C37 1.532(2) . ?
C36 H128 0.987(15) . ?
C37 H129 0.984(19) . ?
C37 H130 1.019(18) . ?
C37 H131 0.977(18) . ?
C38 H132 0.951(17) . ?
C38 H133 0.964(19) . ?
C38 H134 0.988(19) . ?
C40 C41 1.4004(18) . ?
C40 C46 1.3993(18) . ?
C41 C42 1.3871(19) . ?
C41 H135 0.950(16) . ?
C42 C43 1.391(2) . ?
C42 H136 0.944(16) . ?
C43 C45 1.389(2) . ?
C43 C44 1.5086(19) . ?
C44 H137 0.93(2) . ?
C44 H138 0.95(2) . ?
C44 H139 0.94(2) . ?
C45 C46 1.3877(19) . ?
C45 H140 0.974(17) . ?
C46 H141 0.955(16) . ?
C47 B48 1.6649(19) . ?
C47 H142 0.968(16) . ?
C47 H143 0.951(16) . ?
C47 H144 0.943(17) . ?
C49 C50 1.3920(18) . ?
C49 C54 1.3939(19) . ?
C49 B48 1.6513(19) . ?
C50 C51 1.383(2) . ?
C51 C52 1.371(2) . ?
C52 C53 1.375(2) . ?
C53 C54 1.381(2) . ?
C60 C65 1.3899(18) . ?
C60 C61 1.3907(18) . ?
C60 B48 1.6578(19) . ?
C61 C62 1.3853(19) . ?
C62 C63 1.372(2) . ?
C63 C64 1.3773(19) . ?
C64 C65 1.3829(18) . ?
C71 C76 1.3833(18) . ?
C71 C72 1.3898(19) . ?
C71 B48 1.6415(19) . ?
C72 C73 1.375(2) . ?
C73 C74 1.375(2) . ?
C74 C75 1.372(2) . ?
C75 C76 1.3854(19) . ?
